data_1567065
loop_
_publ_author_name
'Cao, Jiajun'
'Wu, Yitao'
'Li, Qi'
'Zhu, Weijie'
'Wang, Zeju'
'Liu, Yang'
'Jie, Kecheng'
'Zhu, Huangtianzhi'
'Huang, Feihe'

_publ_section_title
;
 Separation of pyrrolidine from tetrahydrofuran by pillar[6]arene-based
 nonporous adaptive crystals
;
_journal_name_full 'Chemical Science'
_journal_paper_doi 10.1039/D2SC02494B
_journal_year 2022
_chemical_formula_moiety 'C66 H84 O12, C4 H8 O'
_chemical_formula_sum 'C70 H92 O13'
_chemical_formula_weight 1141.43
_space_group_crystal_system monoclinic
_space_group_IT_number 13
_space_group_name_Hall '-P 2yac'
_space_group_name_H-M_alt 'P 1 2/n 1'
_atom_sites_solution_hydrogens geom
_atom_sites_solution_primary dual
_audit_creation_date 2021-09-15
_audit_creation_method
;
Olex2 1.5
(compiled 2021.08.20 svn.r13c46975 for OlexSys, GUI svn.r6396)
;
_audit_update_record
;
2022-01-03 deposited with the CCDC.	2022-06-02 downloaded from the CCDC.
;
_cell_angle_alpha 90
_cell_angle_beta 113.995(2)
_cell_angle_gamma 90
_cell_formula_units_Z 2
_cell_length_a 12.5731(4)
_cell_length_b 22.6648(7)
_cell_length_c 14.4358(4)
_cell_measurement_reflns_used 9960
_cell_measurement_temperature 213.00
_cell_measurement_theta_max 54.853
_cell_measurement_theta_min 3.374
_cell_volume 3758.2(2)
_computing_cell_refinement 'SAINT v8.37A (Bruker, 2015)'
_computing_data_reduction 'SAINT v8.37A (Bruker, 2015)'
_computing_molecular_graphics 'Olex2 1.5 (Dolomanov et al., 2009)'
_computing_publication_material 'Olex2 1.5 (Dolomanov et al., 2009)'
_computing_structure_refinement 'SHELXL 2018/3 (Sheldrick, 2015)'
_computing_structure_solution 'SHELXT 2018/2 (Sheldrick, 2018)'
_diffrn_ambient_temperature 213.00
_diffrn_measured_fraction_theta_full 0.994
_diffrn_measured_fraction_theta_max 0.992
_diffrn_measurement_device_type 'Bruker APEX-II CCD'
_diffrn_measurement_method '\f and \w scans'
_diffrn_radiation_type GaK\a
_diffrn_radiation_wavelength 1.34139
_diffrn_reflns_av_R_equivalents 0.0666
_diffrn_reflns_av_unetI/netI 0.0476
_diffrn_reflns_Laue_measured_fraction_full 0.994
_diffrn_reflns_Laue_measured_fraction_max 0.992
_diffrn_reflns_limit_h_max 12
_diffrn_reflns_limit_h_min -15
_diffrn_reflns_limit_k_max 27
_diffrn_reflns_limit_k_min -27
_diffrn_reflns_limit_l_max 17
_diffrn_reflns_limit_l_min -17
_diffrn_reflns_number 38978
_diffrn_reflns_point_group_measured_fraction_full 0.994
_diffrn_reflns_point_group_measured_fraction_max 0.992
_diffrn_reflns_theta_full 53.594
_diffrn_reflns_theta_max 54.994
_diffrn_reflns_theta_min 3.828
_diffrn_source_current 2.86
_diffrn_source_power 0.1995708
_diffrn_source_voltage 69.78
_diffrn_standards_number 0
_exptl_absorpt_coefficient_mu 0.349
_exptl_absorpt_correction_T_max 0.7508
_exptl_absorpt_correction_T_min 0.4921
_exptl_absorpt_correction_type multi-scan
_exptl_absorpt_process_details
;
SADABS-2016/2 (Bruker,2016/2) was used for absorption correction.
wR2(int) was 0.1556 before and 0.0849 after correction.
The Ratio of minimum to maximum transmission is 0.6554.
The \l/2 correction factor is Not present.
;
_exptl_crystal_colour colourless
_exptl_crystal_colour_primary colourless
_exptl_crystal_density_diffrn 1.009
_exptl_crystal_description block
_exptl_crystal_F_000 1232
_exptl_crystal_size_max 0.07
_exptl_crystal_size_mid 0.07
_exptl_crystal_size_min 0.05
_refine_diff_density_max 0.732
_refine_diff_density_min -0.325
_refine_diff_density_rms 0.080
_refine_ls_extinction_method none
_refine_ls_goodness_of_fit_ref 0.949
_refine_ls_hydrogen_treatment constr
_refine_ls_matrix_type full
_refine_ls_number_parameters 404
_refine_ls_number_reflns 7131
_refine_ls_number_restraints 40
_refine_ls_restrained_S_all 0.959
_refine_ls_R_factor_all 0.1261
_refine_ls_R_factor_gt 0.0982
_refine_ls_shift/su_max 0.006
_refine_ls_shift/su_mean 0.000
_refine_ls_structure_factor_coef Fsqd
_refine_ls_weighting_details 'w=1/[\s^2^(Fo^2^)+(0.0500P)^2^+10.0000P] where P=(Fo^2^+2Fc^2^)/3'
_refine_ls_weighting_scheme calc
_refine_ls_wR_factor_gt 0.2222
_refine_ls_wR_factor_ref 0.2387
_reflns_Friedel_coverage 0.000
_reflns_number_gt 4752
_reflns_number_total 7131
_reflns_threshold_expression 'I > 2\s(I)'
_cod_data_source_file d2sc02494b2.cif
_cod_data_source_block 210915wyt_thf_0m
_cod_database_code 1567065
_shelx_shelxl_version_number 2018/3
_shelx_space_group_comment
;
The symmetry employed for this shelxl refinement is uniquely defined
by the following loop, which should always be used as a source of
symmetry information in preference to the above space-group names.
They are only intended as comments.
;
_shelx_estimated_absorpt_t_max 0.983
_shelx_estimated_absorpt_t_min 0.976
_olex2_refinement_description
;
1. Fixed Uiso
 At 1.2 times of:
  All C(H) groups, All C(H,H) groups
 At 1.5 times of:
  All C(H,H,H) groups
2. Restrained distances
 C37-C35 = C35-O7 = C38-O7 = C37-C36
 1.48 with sigma of 0.01
 C36-C38
 1.48 with sigma of 0.01
 C37-C35 = C37-C36 = C38-C36
 1.53 with sigma of 0.02
 O7-C35 = O7-C38
 1.48 with sigma of 0.01
3. Uiso/Uaniso restraints and constraints
O7 \\sim C35 \\sim C36 \\sim C37 \\sim C38: within 2A with sigma of 0.01 and
sigma for terminal atoms of 0.02 within 2A
4. Others
 Fixed Sof: H1A(0.5) H1B(0.5) H34A(0.5) H34B(0.5) O7(0.5) C35(0.5) H35A(0.5)
 H35B(0.5) C36(0.5) H36A(0.5) H36B(0.5) C37(0.5) H37A(0.5) H37B(0.5) C38(0.5)
 H38A(0.5) H38B(0.5)
5.a Secondary CH2 refined with riding coordinates:
 C1(H1A,H1B), C8(H8A,H8B), C10(H10A,H10B), C12(H12A,H12B), C19(H19A,H19B),
 C21(H21A,H21B), C23(H23A,H23B), C30(H30A,H30B), C32(H32A,H32B), C34(H34A,H34B),
  C35(H35A,H35B), C36(H36A,H36B), C37(H37A,H37B), C38(H38A,H38B)
5.b Aromatic/amide H refined with riding coordinates:
 C4(H4), C7(H7), C15(H15), C18(H18), C25(H25), C28(H28)
5.c Idealised Me refined as rotating group:
 C9(H9A,H9B,H9C), C11(H11A,H11B,H11C), C20(H20A,H20B,H20C), C22(H22A,H22B,
 H22C), C31(H31A,H31B,H31C), C33(H33A,H33B,H33C)
;
_smtbx_masks_void_probe_radius 1.2
_smtbx_masks_void_truncation_radius 1.2
_olex2_submission_special_instructions 'No special instructions were received'

loop_
_space_group_symop_operation_xyz
'x, y, z'
'-x+1/2, y, -z+1/2'
'-x, -y, -z'
'x-1/2, -y, z-1/2'

loop_
_atom_site_label
_atom_site_type_symbol
_atom_site_fract_x
_atom_site_fract_y
_atom_site_fract_z
_atom_site_U_iso_or_equiv
_atom_site_adp_type
_atom_site_occupancy
_atom_site_site_symmetry_order
_atom_site_calc_flag
_atom_site_refinement_flags_posn
_atom_site_refinement_flags_adp
_atom_site_refinement_flags_occupancy
_atom_site_disorder_assembly
_atom_site_disorder_group
O1 O 0.8958(2) 0.47290(12) 0.65573(19) 0.0564(7) Uani 1 1 d . . . . .
O2 O 0.4353(2) 0.40110(11) 0.47387(18) 0.0501(6) Uani 1 1 d . . . . .
O3 O 0.7652(2) 0.31148(11) 0.3803(2) 0.0515(6) Uani 1 1 d . . . . .
O4 O 0.3820(2) 0.18662(11) 0.3701(2) 0.0523(6) Uani 1 1 d . . . . .
O5 O 0.8031(2) 0.08966(12) 0.46092(18) 0.0554(7) Uani 1 1 d . . . . .
O6 O 0.52235(19) 0.03667(11) 0.66232(16) 0.0444(6) Uani 1 1 d . . . . .
C1 C 0.750000 0.5071(2) 0.750000 0.0470(12) Uani 1 2 d S T P . .
H1A H 0.686246 0.532553 0.748273 0.056 Uiso 0.5 1 calc R U P . .
H1B H 0.813755 0.532552 0.751728 0.056 Uiso 0.5 1 calc R U P . .
C2 C 0.7082(3) 0.47011(14) 0.6543(2) 0.0394(7) Uani 1 1 d . . . . .
C3 C 0.7813(3) 0.45457(15) 0.6072(3) 0.0420(8) Uani 1 1 d . . . . .
C4 C 0.7372(3) 0.42442(14) 0.5155(2) 0.0400(7) Uani 1 1 d . . . . .
H4 H 0.786878 0.415233 0.483324 0.048 Uiso 1 1 calc R U . . .
C5 C 0.6205(3) 0.40757(14) 0.4703(2) 0.0390(7) Uani 1 1 d . . . . .
C6 C 0.5493(3) 0.42026(14) 0.5206(2) 0.0414(8) Uani 1 1 d . . . . .
C7 C 0.5922(3) 0.45206(14) 0.6105(2) 0.0395(7) Uani 1 1 d . . . . .
H7 H 0.542448 0.461585 0.642311 0.047 Uiso 1 1 calc R U . . .
C8 C 0.9739(3) 0.4571(2) 0.6131(3) 0.0662(12) Uani 1 1 d . . . . .
H8A H 0.948372 0.473446 0.544544 0.079 Uiso 1 1 calc R U . . .
H8B H 0.978114 0.414065 0.608873 0.079 Uiso 1 1 calc R U . . .
C9 C 1.0914(4) 0.4818(3) 0.6808(4) 0.0959(18) Uani 1 1 d . . . . .
H9A H 1.148121 0.471119 0.653969 0.144 Uiso 1 1 calc R U . . .
H9B H 1.115247 0.465753 0.748556 0.144 Uiso 1 1 calc R U . . .
H9C H 1.086489 0.524447 0.683374 0.144 Uiso 1 1 calc R U . . .
C10 C 0.3604(3) 0.41374(17) 0.5244(3) 0.0514(9) Uani 1 1 d . . . . .
H10A H 0.353274 0.456486 0.530431 0.062 Uiso 1 1 calc R U . . .
H10B H 0.392499 0.396636 0.592656 0.062 Uiso 1 1 calc R U . . .
C11 C 0.2439(3) 0.3874(2) 0.4625(4) 0.0694(12) Uani 1 1 d . . . . .
H11A H 0.214421 0.403459 0.394385 0.104 Uiso 1 1 calc R U . . .
H11B H 0.190329 0.396656 0.493363 0.104 Uiso 1 1 calc R U . . .
H11C H 0.251458 0.344891 0.459618 0.104 Uiso 1 1 calc R U . . .
C12 C 0.5733(3) 0.37808(15) 0.3678(2) 0.0456(8) Uani 1 1 d . . . . .
H12A H 0.619348 0.390940 0.330642 0.055 Uiso 1 1 calc R U . . .
H12B H 0.493043 0.391305 0.329599 0.055 Uiso 1 1 calc R U . . .
C13 C 0.5747(3) 0.31124(14) 0.3723(2) 0.0368(7) Uani 1 1 d . . . . .
C14 C 0.6705(3) 0.27924(15) 0.3761(2) 0.0397(7) Uani 1 1 d . . . . .
C15 C 0.6673(3) 0.21775(14) 0.3731(2) 0.0390(7) Uani 1 1 d . . . . .
H15 H 0.731761 0.196661 0.373221 0.047 Uiso 1 1 calc R U . . .
C16 C 0.5691(3) 0.18702(14) 0.3699(2) 0.0385(7) Uani 1 1 d . . . . .
C17 C 0.4753(3) 0.21900(15) 0.3711(2) 0.0402(7) Uani 1 1 d . . . . .
C18 C 0.4775(3) 0.28069(14) 0.3702(2) 0.0401(7) Uani 1 1 d . . . . .
H18 H 0.412404 0.301923 0.368192 0.048 Uiso 1 1 calc R U . . .
C19 C 0.8670(3) 0.27990(17) 0.3894(3) 0.0518(9) Uani 1 1 d . . . . .
H19A H 0.850431 0.255204 0.329430 0.062 Uiso 1 1 calc R U . . .
H19B H 0.893147 0.254333 0.449341 0.062 Uiso 1 1 calc R U . . .
C20 C 0.9592(4) 0.3241(2) 0.3992(4) 0.0722(12) Uani 1 1 d . . . . .
H20A H 0.928553 0.352561 0.344462 0.108 Uiso 1 1 calc R U . . .
H20B H 1.025669 0.304123 0.395744 0.108 Uiso 1 1 calc R U . . .
H20C H 0.983079 0.344357 0.463733 0.108 Uiso 1 1 calc R U . . .
C21 C 0.2942(3) 0.21664(18) 0.3887(3) 0.0574(10) Uani 1 1 d . . . . .
H21A H 0.254083 0.244787 0.334015 0.069 Uiso 1 1 calc R U . . .
H21B H 0.328299 0.238384 0.452800 0.069 Uiso 1 1 calc R U . . .
C22 C 0.2094(4) 0.1707(2) 0.3939(4) 0.0719(12) Uani 1 1 d . . . . .
H22A H 0.175818 0.149678 0.329888 0.108 Uiso 1 1 calc R U . . .
H22B H 0.148019 0.189870 0.407042 0.108 Uiso 1 1 calc R U . . .
H22C H 0.250152 0.143011 0.448042 0.108 Uiso 1 1 calc R U . . .
C23 C 0.5675(3) 0.12045(15) 0.3638(2) 0.0447(8) Uani 1 1 d . . . . .
H23A H 0.611238 0.107895 0.324420 0.054 Uiso 1 1 calc R U . . .
H23B H 0.486937 0.107069 0.327855 0.054 Uiso 1 1 calc R U . . .
C24 C 0.6195(3) 0.09142(13) 0.4672(2) 0.0356(7) Uani 1 1 d . . . . .
C25 C 0.5474(3) 0.07882(13) 0.5174(2) 0.0355(7) Uani 1 1 d . . . . .
H25 H 0.468779 0.090308 0.487802 0.043 Uiso 1 1 calc R U . . .
C26 C 0.5897(3) 0.04974(14) 0.6100(2) 0.0357(7) Uani 1 1 d . . . . .
C27 C 0.7046(3) 0.03048(13) 0.6537(2) 0.0347(7) Uani 1 1 d . . . . .
C28 C 0.7776(3) 0.04460(14) 0.6048(2) 0.0367(7) Uani 1 1 d . . . . .
H28 H 0.856293 0.033352 0.634422 0.044 Uiso 1 1 calc R U . . .
C29 C 0.7353(3) 0.07493(15) 0.5132(2) 0.0396(7) Uani 1 1 d . . . . .
C30 C 0.9220(3) 0.0769(2) 0.5050(3) 0.0659(12) Uani 1 1 d . . . . .
H30A H 0.934035 0.034374 0.516638 0.079 Uiso 1 1 calc R U . . .
H30B H 0.959119 0.097210 0.570267 0.079 Uiso 1 1 calc R U . . .
C31 C 0.9738(5) 0.0975(3) 0.4337(4) 0.0956(18) Uani 1 1 d . . . . .
H31A H 0.939559 0.075593 0.370658 0.143 Uiso 1 1 calc R U . . .
H31B H 1.057270 0.090975 0.464160 0.143 Uiso 1 1 calc R U . . .
H31C H 0.958177 0.139241 0.420087 0.143 Uiso 1 1 calc R U . . .
C32 C 0.4047(3) 0.05724(17) 0.6196(3) 0.0468(8) Uani 1 1 d . . . . .
H32A H 0.362261 0.039387 0.552821 0.056 Uiso 1 1 calc R U . . .
H32B H 0.403068 0.100203 0.611478 0.056 Uiso 1 1 calc R U . . .
C33 C 0.3490(4) 0.0405(2) 0.6893(3) 0.0647(11) Uani 1 1 d . . . . .
H33A H 0.268098 0.052657 0.660266 0.097 Uiso 1 1 calc R U . . .
H33B H 0.389343 0.059796 0.754271 0.097 Uiso 1 1 calc R U . . .
H33C H 0.353479 -0.001966 0.698873 0.097 Uiso 1 1 calc R U . . .
C34 C 0.750000 -0.0054(2) 0.750000 0.0405(10) Uani 1 2 d S T P . .
H34A H 0.812760 -0.030923 0.749750 0.049 Uiso 0.5 1 calc R U P . .
H34B H 0.687239 -0.030923 0.750249 0.049 Uiso 0.5 1 calc R U P . .
O7 O 0.6160(14) 0.2840(6) 0.8331(10) 0.217(5) Uani 0.5 1 d D U P . .
C35 C 0.605(2) 0.2207(6) 0.8465(13) 0.195(5) Uani 0.5 1 d D U P . .
H35A H 0.677350 0.205418 0.898963 0.235 Uiso 0.5 1 calc R U P . .
H35B H 0.541586 0.213341 0.867923 0.235 Uiso 0.5 1 calc R U P . .
C36 C 0.528(2) 0.2368(7) 0.6753(13) 0.192(5) Uani 0.5 1 d D U P . .
H36A H 0.444037 0.230687 0.642323 0.230 Uiso 0.5 1 calc R U P . .
H36B H 0.559766 0.234339 0.623367 0.230 Uiso 0.5 1 calc R U P . .
C37 C 0.5813(19) 0.1914(7) 0.7518(11) 0.184(5) Uani 0.5 1 d D U P . .
H37A H 0.527640 0.158277 0.741938 0.221 Uiso 0.5 1 calc R U P . .
H37B H 0.653240 0.176615 0.749183 0.221 Uiso 0.5 1 calc R U P . .
C38 C 0.554(2) 0.2953(8) 0.7241(11) 0.201(5) Uani 0.5 1 d D U P . .
H38A H 0.602301 0.318527 0.698926 0.241 Uiso 0.5 1 calc R U P . .
H38B H 0.481509 0.317032 0.710307 0.241 Uiso 0.5 1 calc R U P . .

loop_
_atom_site_aniso_label
_atom_site_aniso_U_11
_atom_site_aniso_U_22
_atom_site_aniso_U_33
_atom_site_aniso_U_23
_atom_site_aniso_U_13
_atom_site_aniso_U_12
O1 0.0391(13) 0.0682(17) 0.0588(16) -0.0159(13) 0.0166(12) -0.0110(12)
O2 0.0396(13) 0.0538(15) 0.0548(14) -0.0059(12) 0.0171(11) -0.0076(11)
O3 0.0441(13) 0.0450(14) 0.0700(17) -0.0001(12) 0.0278(12) -0.0072(11)
O4 0.0408(13) 0.0459(14) 0.0700(17) -0.0025(12) 0.0222(12) -0.0098(11)
O5 0.0477(14) 0.0800(19) 0.0454(14) 0.0111(13) 0.0259(12) -0.0008(13)
O6 0.0389(12) 0.0569(15) 0.0404(12) 0.0056(11) 0.0192(10) 0.0017(11)
C1 0.049(3) 0.043(3) 0.043(3) 0.000 0.014(2) 0.000
C2 0.0401(17) 0.0346(17) 0.0377(17) 0.0023(13) 0.0101(14) -0.0012(13)
C3 0.0361(17) 0.0414(18) 0.0441(18) 0.0011(14) 0.0119(14) -0.0036(14)
C4 0.0390(17) 0.0377(17) 0.0425(18) 0.0002(14) 0.0159(14) -0.0011(14)
C5 0.0413(17) 0.0340(17) 0.0378(17) 0.0040(13) 0.0121(14) -0.0020(13)
C6 0.0357(17) 0.0380(17) 0.0447(18) 0.0051(14) 0.0104(14) -0.0014(14)
C7 0.0393(17) 0.0377(17) 0.0402(17) 0.0034(14) 0.0148(14) 0.0019(14)
C8 0.044(2) 0.085(3) 0.070(3) -0.014(2) 0.023(2) -0.009(2)
C9 0.049(3) 0.143(5) 0.091(4) -0.023(4) 0.025(3) -0.024(3)
C10 0.0427(19) 0.054(2) 0.058(2) 0.0045(18) 0.0212(17) -0.0021(16)
C11 0.050(2) 0.066(3) 0.091(3) 0.000(2) 0.027(2) -0.010(2)
C12 0.051(2) 0.0398(18) 0.0404(18) 0.0036(14) 0.0128(15) -0.0035(15)
C13 0.0371(17) 0.0352(17) 0.0336(16) 0.0005(13) 0.0096(13) -0.0029(13)
C14 0.0396(17) 0.0418(18) 0.0358(17) 0.0019(14) 0.0136(14) -0.0084(14)
C15 0.0392(17) 0.0386(18) 0.0383(17) 0.0023(13) 0.0148(14) -0.0011(14)
C16 0.0423(18) 0.0367(17) 0.0306(15) 0.0015(13) 0.0087(13) -0.0049(14)
C17 0.0370(17) 0.0426(19) 0.0361(17) -0.0012(14) 0.0098(13) -0.0079(14)
C18 0.0353(16) 0.0383(18) 0.0413(17) 0.0000(14) 0.0100(14) -0.0016(14)
C19 0.0424(19) 0.055(2) 0.058(2) -0.0026(18) 0.0208(17) -0.0048(17)
C20 0.054(2) 0.079(3) 0.086(3) -0.007(3) 0.032(2) -0.018(2)
C21 0.048(2) 0.062(3) 0.066(2) -0.005(2) 0.0274(19) -0.0099(18)
C22 0.055(2) 0.078(3) 0.082(3) 0.011(2) 0.027(2) -0.012(2)
C23 0.056(2) 0.0411(18) 0.0338(17) -0.0014(14) 0.0147(15) -0.0033(16)
C24 0.0420(17) 0.0334(16) 0.0293(15) -0.0018(12) 0.0122(13) -0.0029(13)
C25 0.0329(15) 0.0355(16) 0.0331(16) -0.0018(13) 0.0081(13) -0.0003(13)
C26 0.0370(16) 0.0385(17) 0.0323(15) -0.0039(13) 0.0148(13) -0.0061(13)
C27 0.0394(17) 0.0328(16) 0.0285(15) -0.0038(12) 0.0105(13) -0.0017(13)
C28 0.0333(16) 0.0405(17) 0.0345(16) -0.0020(13) 0.0120(13) -0.0002(13)
C29 0.0419(18) 0.0427(18) 0.0365(16) -0.0024(14) 0.0182(14) -0.0046(14)
C30 0.052(2) 0.084(3) 0.071(3) 0.020(2) 0.035(2) 0.008(2)
C31 0.091(4) 0.110(4) 0.120(4) 0.040(4) 0.078(4) 0.019(3)
C32 0.0406(18) 0.053(2) 0.0475(19) -0.0006(16) 0.0184(15) 0.0025(16)
C33 0.059(2) 0.082(3) 0.066(3) 0.003(2) 0.038(2) 0.003(2)
C34 0.045(3) 0.037(2) 0.037(2) 0.000 0.015(2) 0.000
O7 0.277(11) 0.175(9) 0.161(8) 0.001(8) 0.050(8) -0.004(9)
C35 0.266(11) 0.148(10) 0.136(9) 0.001(8) 0.044(9) -0.012(10)
C36 0.242(11) 0.175(10) 0.116(9) 0.001(8) 0.030(9) 0.002(10)
C37 0.250(11) 0.146(10) 0.125(9) -0.007(7) 0.042(9) -0.015(9)
C38 0.253(11) 0.157(10) 0.153(9) 0.048(8) 0.042(9) 0.009(10)

loop_
_atom_type_symbol
_atom_type_description
_atom_type_scat_dispersion_real
_atom_type_scat_dispersion_imag
_atom_type_scat_source
C C 0.0137 0.0067 'International Tables Vol C Tables 4.2.6.8 and 6.1.1.4'
H H 0.0000 0.0000 'International Tables Vol C Tables 4.2.6.8 and 6.1.1.4'
O O 0.0389 0.0241 'International Tables Vol C Tables 4.2.6.8 and 6.1.1.4'

loop_
_geom_angle_atom_site_label_1
_geom_angle_atom_site_label_2
_geom_angle_atom_site_label_3
_geom_angle
_geom_angle_site_symmetry_1
_geom_angle_site_symmetry_3
_geom_angle_publ_flag
C3 O1 C8 118.1(3) . . ?
C6 O2 C10 116.9(3) . . ?
C14 O3 C19 117.8(3) . . ?
C17 O4 C21 118.0(3) . . ?
C29 O5 C30 118.9(3) . . ?
C26 O6 C32 116.9(2) . . ?
H1A C1 H1B 107.8 . . ?
C2 C1 H1A 109.0 . . ?
C2 C1 H1A 109.0 2_656 . ?
C2 C1 H1B 109.0 . . ?
C2 C1 H1B 109.0 2_656 . ?
C2 C1 C2 112.9(4) . 2_656 ?
C3 C2 C1 122.1(3) . . ?
C3 C2 C7 118.7(3) . . ?
C7 C2 C1 119.1(3) . . ?
O1 C3 C2 115.8(3) . . ?
O1 C3 C4 124.0(3) . . ?
C4 C3 C2 120.2(3) . . ?
C3 C4 H4 119.5 . . ?
C3 C4 C5 121.1(3) . . ?
C5 C4 H4 119.5 . . ?
C4 C5 C12 119.9(3) . . ?
C6 C5 C4 118.5(3) . . ?
C6 C5 C12 121.5(3) . . ?
O2 C6 C5 116.0(3) . . ?
O2 C6 C7 123.5(3) . . ?
C7 C6 C5 120.4(3) . . ?
C2 C7 H7 119.5 . . ?
C6 C7 C2 121.0(3) . . ?
C6 C7 H7 119.5 . . ?
O1 C8 H8A 110.3 . . ?
O1 C8 H8B 110.3 . . ?
O1 C8 C9 107.3(4) . . ?
H8A C8 H8B 108.5 . . ?
C9 C8 H8A 110.3 . . ?
C9 C8 H8B 110.3 . . ?
C8 C9 H9A 109.5 . . ?
C8 C9 H9B 109.5 . . ?
C8 C9 H9C 109.5 . . ?
H9A C9 H9B 109.5 . . ?
H9A C9 H9C 109.5 . . ?
H9B C9 H9C 109.5 . . ?
O2 C10 H10A 110.2 . . ?
O2 C10 H10B 110.2 . . ?
O2 C10 C11 107.6(3) . . ?
H10A C10 H10B 108.5 . . ?
C11 C10 H10A 110.2 . . ?
C11 C10 H10B 110.2 . . ?
C10 C11 H11A 109.5 . . ?
C10 C11 H11B 109.5 . . ?
C10 C11 H11C 109.5 . . ?
H11A C11 H11B 109.5 . . ?
H11A C11 H11C 109.5 . . ?
H11B C11 H11C 109.5 . . ?
C5 C12 H12A 108.7 . . ?
C5 C12 H12B 108.7 . . ?
C5 C12 C13 114.1(3) . . ?
H12A C12 H12B 107.6 . . ?
C13 C12 H12A 108.7 . . ?
C13 C12 H12B 108.7 . . ?
C14 C13 C12 121.3(3) . . ?
C14 C13 C18 118.7(3) . . ?
C18 C13 C12 120.0(3) . . ?
O3 C14 C13 116.4(3) . . ?
O3 C14 C15 123.0(3) . . ?
C13 C14 C15 120.5(3) . . ?
C14 C15 H15 119.6 . . ?
C14 C15 C16 120.8(3) . . ?
C16 C15 H15 119.6 . . ?
C15 C16 C23 119.3(3) . . ?
C17 C16 C15 118.7(3) . . ?
C17 C16 C23 122.0(3) . . ?
O4 C17 C16 116.4(3) . . ?
O4 C17 C18 123.5(3) . . ?
C16 C17 C18 120.0(3) . . ?
C13 C18 C17 121.1(3) . . ?
C13 C18 H18 119.4 . . ?
C17 C18 H18 119.4 . . ?
O3 C19 H19A 110.2 . . ?
O3 C19 H19B 110.2 . . ?
O3 C19 C20 107.8(3) . . ?
H19A C19 H19B 108.5 . . ?
C20 C19 H19A 110.2 . . ?
C20 C19 H19B 110.2 . . ?
C19 C20 H20A 109.5 . . ?
C19 C20 H20B 109.5 . . ?
C19 C20 H20C 109.5 . . ?
H20A C20 H20B 109.5 . . ?
H20A C20 H20C 109.5 . . ?
H20B C20 H20C 109.5 . . ?
O4 C21 H21A 110.2 . . ?
O4 C21 H21B 110.2 . . ?
O4 C21 C22 107.3(3) . . ?
H21A C21 H21B 108.5 . . ?
C22 C21 H21A 110.2 . . ?
C22 C21 H21B 110.2 . . ?
C21 C22 H22A 109.5 . . ?
C21 C22 H22B 109.5 . . ?
C21 C22 H22C 109.5 . . ?
H22A C22 H22B 109.5 . . ?
H22A C22 H22C 109.5 . . ?
H22B C22 H22C 109.5 . . ?
C16 C23 H23A 109.0 . . ?
C16 C23 H23B 109.0 . . ?
C16 C23 C24 112.7(3) . . ?
H23A C23 H23B 107.8 . . ?
C24 C23 H23A 109.0 . . ?
C24 C23 H23B 109.0 . . ?
C25 C24 C23 119.2(3) . . ?
C29 C24 C23 122.6(3) . . ?
C29 C24 C25 118.2(3) . . ?
C24 C25 H25 119.4 . . ?
C26 C25 C24 121.3(3) . . ?
C26 C25 H25 119.4 . . ?
O6 C26 C25 123.4(3) . . ?
O6 C26 C27 116.1(3) . . ?
C25 C26 C27 120.5(3) . . ?
C26 C27 C28 118.1(3) . . ?
C26 C27 C34 121.4(3) . . ?
C28 C27 C34 120.5(2) . . ?
C27 C28 H28 119.5 . . ?
C29 C28 C27 121.1(3) . . ?
C29 C28 H28 119.5 . . ?
O5 C29 C28 123.6(3) . . ?
C24 C29 O5 115.6(3) . . ?
C24 C29 C28 120.7(3) . . ?
O5 C30 H30A 110.1 . . ?
O5 C30 H30B 110.1 . . ?
O5 C30 C31 107.9(4) . . ?
H30A C30 H30B 108.4 . . ?
C31 C30 H30A 110.1 . . ?
C31 C30 H30B 110.1 . . ?
C30 C31 H31A 109.5 . . ?
C30 C31 H31B 109.5 . . ?
C30 C31 H31C 109.5 . . ?
H31A C31 H31B 109.5 . . ?
H31A C31 H31C 109.5 . . ?
H31B C31 H31C 109.5 . . ?
O6 C32 H32A 110.0 . . ?
O6 C32 H32B 110.0 . . ?
O6 C32 C33 108.3(3) . . ?
H32A C32 H32B 108.4 . . ?
C33 C32 H32A 110.0 . . ?
C33 C32 H32B 110.0 . . ?
C32 C33 H33A 109.5 . . ?
C32 C33 H33B 109.5 . . ?
C32 C33 H33C 109.5 . . ?
H33A C33 H33B 109.5 . . ?
H33A C33 H33C 109.5 . . ?
H33B C33 H33C 109.5 . . ?
C27 C34 C27 114.8(4) . 2_656 ?
C27 C34 H34A 108.6 2_656 . ?
C27 C34 H34A 108.6 . . ?
C27 C34 H34B 108.6 . . ?
C27 C34 H34B 108.6 2_656 . ?
H34A C34 H34B 107.6 . . ?
C35 O7 C38 106.0(13) . . ?
O7 C35 H35A 109.9 . . ?
O7 C35 H35B 109.9 . . ?
H35A C35 H35B 108.3 . . ?
C37 C35 O7 108.8(14) . . ?
C37 C35 H35A 109.9 . . ?
C37 C35 H35B 109.9 . . ?
H36A C36 H36B 108.3 . . ?
C37 C36 H36A 109.8 . . ?
C37 C36 H36B 109.8 . . ?
C37 C36 C38 109.2(15) . . ?
C38 C36 H36A 109.8 . . ?
C38 C36 H36B 109.8 . . ?
C35 C37 C36 104.4(15) . . ?
C35 C37 H37A 110.9 . . ?
C35 C37 H37B 110.9 . . ?
C36 C37 H37A 110.9 . . ?
C36 C37 H37B 110.9 . . ?
H37A C37 H37B 108.9 . . ?
O7 C38 C36 105.7(14) . . ?
O7 C38 H38A 110.6 . . ?
O7 C38 H38B 110.6 . . ?
C36 C38 H38A 110.6 . . ?
C36 C38 H38B 110.6 . . ?
H38A C38 H38B 108.7 . . ?

loop_
_geom_bond_atom_site_label_1
_geom_bond_atom_site_label_2
_geom_bond_distance
_geom_bond_site_symmetry_2
_geom_bond_publ_flag
O1 C3 1.384(4) . ?
O1 C8 1.402(5) . ?
O2 C6 1.382(4) . ?
O2 C10 1.435(4) . ?
O3 C14 1.377(4) . ?
O3 C19 1.426(4) . ?
O4 C17 1.378(4) . ?
O4 C21 1.413(4) . ?
O5 C29 1.389(4) . ?
O5 C30 1.396(4) . ?
O6 C26 1.377(4) . ?
O6 C32 1.430(4) . ?
C1 H1A 0.9800 . ?
C1 H1B 0.9800 . ?
C1 C2 1.516(4) . ?
C1 C2 1.516(4) 2_656 ?
C2 C3 1.392(5) . ?
C2 C7 1.394(4) . ?
C3 C4 1.390(5) . ?
C4 H4 0.9400 . ?
C4 C5 1.395(4) . ?
C5 C6 1.394(5) . ?
C5 C12 1.508(4) . ?
C6 C7 1.387(5) . ?
C7 H7 0.9400 . ?
C8 H8A 0.9800 . ?
C8 H8B 0.9800 . ?
C8 C9 1.509(6) . ?
C9 H9A 0.9700 . ?
C9 H9B 0.9700 . ?
C9 H9C 0.9700 . ?
C10 H10A 0.9800 . ?
C10 H10B 0.9800 . ?
C10 C11 1.496(5) . ?
C11 H11A 0.9700 . ?
C11 H11B 0.9700 . ?
C11 H11C 0.9700 . ?
C12 H12A 0.9800 . ?
C12 H12B 0.9800 . ?
C12 C13 1.516(4) . ?
C13 C14 1.387(5) . ?
C13 C18 1.394(4) . ?
C14 C15 1.394(5) . ?
C15 H15 0.9400 . ?
C15 C16 1.402(4) . ?
C16 C17 1.391(5) . ?
C16 C23 1.511(4) . ?
C17 C18 1.399(5) . ?
C18 H18 0.9400 . ?
C19 H19A 0.9800 . ?
C19 H19B 0.9800 . ?
C19 C20 1.494(5) . ?
C20 H20A 0.9700 . ?
C20 H20B 0.9700 . ?
C20 H20C 0.9700 . ?
C21 H21A 0.9800 . ?
C21 H21B 0.9800 . ?
C21 C22 1.514(5) . ?
C22 H22A 0.9700 . ?
C22 H22B 0.9700 . ?
C22 H22C 0.9700 . ?
C23 H23A 0.9800 . ?
C23 H23B 0.9800 . ?
C23 C24 1.515(4) . ?
C24 C25 1.402(4) . ?
C24 C29 1.383(4) . ?
C25 H25 0.9400 . ?
C25 C26 1.387(4) . ?
C26 C27 1.391(4) . ?
C27 C28 1.403(4) . ?
C27 C34 1.507(4) . ?
C28 H28 0.9400 . ?
C28 C29 1.390(4) . ?
C30 H30A 0.9800 . ?
C30 H30B 0.9800 . ?
C30 C31 1.499(6) . ?
C31 H31A 0.9700 . ?
C31 H31B 0.9700 . ?
C31 H31C 0.9700 . ?
C32 H32A 0.9800 . ?
C32 H32B 0.9800 . ?
C32 C33 1.489(5) . ?
C33 H33A 0.9700 . ?
C33 H33B 0.9700 . ?
C33 H33C 0.9700 . ?
C34 H34A 0.9800 . ?
C34 H34B 0.9800 . ?
O7 C35 1.461(7) . ?
O7 C38 1.468(7) . ?
C35 H35A 0.9800 . ?
C35 H35B 0.9800 . ?
C35 C37 1.438(9) . ?
C36 H36A 0.9800 . ?
C36 H36B 0.9800 . ?
C36 C37 1.456(9) . ?
C36 C38 1.476(9) . ?
C37 H37A 0.9800 . ?
C37 H37B 0.9800 . ?
C38 H38A 0.9800 . ?
C38 H38B 0.9800 . ?

loop_
_geom_torsion_atom_site_label_1
_geom_torsion_atom_site_label_2
_geom_torsion_atom_site_label_3
_geom_torsion_atom_site_label_4
_geom_torsion
_geom_torsion_site_symmetry_1
_geom_torsion_site_symmetry_2
_geom_torsion_site_symmetry_3
_geom_torsion_site_symmetry_4
_geom_torsion_publ_flag
O1 C3 C4 C5 -179.6(3) . . . . ?
O2 C6 C7 C2 179.9(3) . . . . ?
O3 C14 C15 C16 179.3(3) . . . . ?
O4 C17 C18 C13 179.4(3) . . . . ?
O6 C26 C27 C28 -177.8(3) . . . . ?
O6 C26 C27 C34 3.1(4) . . . . ?
C1 C2 C3 O1 2.6(5) . . . . ?
C1 C2 C3 C4 -175.2(3) . . . . ?
C1 C2 C7 C6 177.3(3) . . . . ?
C2 C1 C2 C3 -93.3(3) 2_656 . . . ?
C2 C1 C2 C7 88.1(3) 2_656 . . . ?
C2 C3 C4 C5 -2.0(5) . . . . ?
C3 O1 C8 C9 -179.4(4) . . . . ?
C3 C2 C7 C6 -1.3(5) . . . . ?
C3 C4 C5 C6 -1.7(5) . . . . ?
C3 C4 C5 C12 176.4(3) . . . . ?
C4 C5 C6 O2 -178.2(3) . . . . ?
C4 C5 C6 C7 3.8(5) . . . . ?
C4 C5 C12 C13 94.2(4) . . . . ?
C5 C6 C7 C2 -2.4(5) . . . . ?
C5 C12 C13 C14 -89.4(4) . . . . ?
C5 C12 C13 C18 92.1(4) . . . . ?
C6 O2 C10 C11 -178.1(3) . . . . ?
C6 C5 C12 C13 -87.8(4) . . . . ?
C7 C2 C3 O1 -178.8(3) . . . . ?
C7 C2 C3 C4 3.5(5) . . . . ?
C8 O1 C3 C2 178.3(3) . . . . ?
C8 O1 C3 C4 -4.0(5) . . . . ?
C10 O2 C6 C5 -180.0(3) . . . . ?
C10 O2 C6 C7 -2.1(5) . . . . ?
C12 C5 C6 O2 3.7(4) . . . . ?
C12 C5 C6 C7 -174.2(3) . . . . ?
C12 C13 C14 O3 2.9(4) . . . . ?
C12 C13 C14 C15 -175.6(3) . . . . ?
C12 C13 C18 C17 178.1(3) . . . . ?
C13 C14 C15 C16 -2.3(5) . . . . ?
C14 O3 C19 C20 -176.4(3) . . . . ?
C14 C13 C18 C17 -0.5(5) . . . . ?
C14 C15 C16 C17 -0.9(5) . . . . ?
C14 C15 C16 C23 178.3(3) . . . . ?
C15 C16 C17 O4 -178.6(3) . . . . ?
C15 C16 C17 C18 3.3(5) . . . . ?
C15 C16 C23 C24 88.1(4) . . . . ?
C16 C17 C18 C13 -2.7(5) . . . . ?
C16 C23 C24 C25 88.7(4) . . . . ?
C16 C23 C24 C29 -93.5(4) . . . . ?
C17 O4 C21 C22 -174.3(3) . . . . ?
C17 C16 C23 C24 -92.7(4) . . . . ?
C18 C13 C14 O3 -178.6(3) . . . . ?
C18 C13 C14 C15 3.0(5) . . . . ?
C19 O3 C14 C13 176.9(3) . . . . ?
C19 O3 C14 C15 -4.7(5) . . . . ?
C21 O4 C17 C16 169.4(3) . . . . ?
C21 O4 C17 C18 -12.7(5) . . . . ?
C23 C16 C17 O4 2.2(4) . . . . ?
C23 C16 C17 C18 -175.9(3) . . . . ?
C23 C24 C25 C26 176.9(3) . . . . ?
C23 C24 C29 O5 3.5(5) . . . . ?
C23 C24 C29 C28 -175.3(3) . . . . ?
C24 C25 C26 O6 179.7(3) . . . . ?
C24 C25 C26 C27 -2.2(5) . . . . ?
C25 C24 C29 O5 -178.7(3) . . . . ?
C25 C24 C29 C28 2.5(5) . . . . ?
C25 C26 C27 C28 3.9(4) . . . . ?
C25 C26 C27 C34 -175.1(3) . . . . ?
C26 O6 C32 C33 -178.0(3) . . . . ?
C26 C27 C28 C29 -2.5(4) . . . . ?
C26 C27 C34 C27 -87.4(3) . . . 2_656 ?
C27 C28 C29 O5 -179.5(3) . . . . ?
C27 C28 C29 C24 -0.8(5) . . . . ?
C28 C27 C34 C27 93.6(3) . . . 2_656 ?
C29 O5 C30 C31 -179.7(4) . . . . ?
C29 C24 C25 C26 -1.1(5) . . . . ?
C30 O5 C29 C24 177.0(3) . . . . ?
C30 O5 C29 C28 -4.2(5) . . . . ?
C32 O6 C26 C25 -3.1(4) . . . . ?
C32 O6 C26 C27 178.7(3) . . . . ?
C34 C27 C28 C29 176.6(3) . . . . ?
O7 C35 C37 C36 -24(3) . . . . ?
C35 O7 C38 C36 -11(3) . . . . ?
C37 C36 C38 O7 -4(3) . . . . ?
C38 O7 C35 C37 22(3) . . . . ?
C38 C36 C37 C35 17(3) . . . . ?

loop_
_smtbx_masks_void_nr
_smtbx_masks_void_average_x
_smtbx_masks_void_average_y
_smtbx_masks_void_average_z
_smtbx_masks_void_volume
_smtbx_masks_void_count_electrons
_smtbx_masks_void_content
1 0.250 0.252 0.750 200.6 63.1 ?
2 -0.250 0.748 0.250 200.6 63.1 ?
3 0.250 0.354 0.250 11.5 0.0 ?
4 0.250 0.872 0.750 10.3 0.0 ?
5 0.250 0.592 0.750 7.3 0.0 ?
6 0.750 0.128 0.250 10.3 0.0 ?
7 0.750 0.646 0.750 11.5 0.0 ?
8 0.750 0.408 0.250 7.3 0.0 ?
